data_4509189
loop_
_publ_author_name
'Tian, Yu-Peng'
'Li, Lin'
'Zhou, Yong-Hong'
'Wang, Peng'
'Zhou, Hong-Ping'
'Wu, Jie-Ying'
'Hu, Zhang-Jun'
'Yang, Jia-Xiang'
'Kong, Lin'
'Xu, Gui-Bao'
'Tao, Xu-Tang'
'Jiang, Min-Hua'

_publ_section_title
;
 Design and Synthesis of Two New Two-Photon Absorbing Pyridine Salts as
 Ligands and Their Rare Earth Complexes
;
_journal_issue 3
_journal_name_full 'Crystal Growth &amp; Design'
_journal_page_first 1499
_journal_paper_doi 10.1021/cg801022h
_journal_volume 9
_journal_year 2009
_chemical_formula_sum 'C18 H22 N2 O4'
_chemical_formula_weight 330.38
_chemical_name_systematic
; 
 ? 
;
_space_group_IT_number 14
_symmetry_cell_setting monoclinic
_symmetry_space_group_name_Hall '-P 2ybc'
_symmetry_space_group_name_H-M 'P 1 21/c 1'
_atom_sites_solution_hydrogens geom
_atom_sites_solution_primary direct
_atom_sites_solution_secondary difmap
_audit_creation_method SHELXL-97
_cell_angle_alpha 90.00
_cell_angle_beta 104.279(18)
_cell_angle_gamma 90.00
_cell_formula_units_Z 4
_cell_length_a 15.646(16)
_cell_length_b 10.158(11)
_cell_length_c 10.456(11)
_cell_measurement_reflns_used 980
_cell_measurement_temperature 293(2)
_cell_measurement_theta_max 20.531
_cell_measurement_theta_min 2.414
_cell_volume 1610(3)
_computing_cell_refinement 'Bruker SMART'
_computing_data_collection 'Bruker SMART'
_computing_data_reduction 'Bruker SHELXTL'
_computing_molecular_graphics 'Bruker SHELXTL'
_computing_publication_material 'Bruker SHELXTL'
_computing_structure_refinement 'SHELXL-97 (Sheldrick, 1997)'
_computing_structure_solution 'SHELXS-97 (Sheldrick, 1990)'
_diffrn_ambient_temperature 293(2)
_diffrn_measured_fraction_theta_full 0.954
_diffrn_measured_fraction_theta_max 0.954
_diffrn_measurement_device_type 'CCD area detector'
_diffrn_measurement_method 'phi and omega scans'
_diffrn_radiation_monochromator graphite
_diffrn_radiation_source 'fine-focus sealed tube'
_diffrn_radiation_type MoK\a
_diffrn_radiation_wavelength 0.71073
_diffrn_reflns_av_R_equivalents 0.0676
_diffrn_reflns_av_sigmaI/netI 0.0941
_diffrn_reflns_limit_h_max 18
_diffrn_reflns_limit_h_min -18
_diffrn_reflns_limit_k_max 12
_diffrn_reflns_limit_k_min -10
_diffrn_reflns_limit_l_max 12
_diffrn_reflns_limit_l_min -9
_diffrn_reflns_number 7566
_diffrn_reflns_theta_full 25.03
_diffrn_reflns_theta_max 25.03
_diffrn_reflns_theta_min 2.41
_exptl_absorpt_coefficient_mu 0.097
_exptl_absorpt_correction_T_max 0.9875
_exptl_absorpt_correction_T_min 0.9641
_exptl_absorpt_correction_type multi-scan
_exptl_absorpt_process_details sadabs
_exptl_crystal_density_diffrn 1.363
_exptl_crystal_density_method 'not measured'
_exptl_crystal_F_000 704
_exptl_crystal_size_max 0.38
_exptl_crystal_size_mid 0.31
_exptl_crystal_size_min 0.13
_refine_diff_density_max 0.744
_refine_diff_density_min -0.252
_refine_diff_density_rms 0.058
_refine_ls_extinction_method none
_refine_ls_goodness_of_fit_ref 0.873
_refine_ls_hydrogen_treatment mixed
_refine_ls_matrix_type full
_refine_ls_number_parameters 225
_refine_ls_number_reflns 2727
_refine_ls_number_restraints 18
_refine_ls_restrained_S_all 1.020
_refine_ls_R_factor_all 0.1663
_refine_ls_R_factor_gt 0.0772
_refine_ls_shift/su_max 0.000
_refine_ls_shift/su_mean 0.000
_refine_ls_structure_factor_coef Fsqd
_refine_ls_weighting_details 'calc w=1/[\s^2^(Fo^2^)+(0.1277P)^2^+0.0000P] where P=(Fo^2^+2Fc^2^)/3'
_refine_ls_weighting_scheme calc
_refine_ls_wR_factor_gt 0.1851
_refine_ls_wR_factor_ref 0.2332
_reflns_number_gt 1125
_reflns_number_total 2727
_reflns_threshold_expression >2sigma(I)
_cod_data_source_file cg801022hsup1.cif
_cod_data_source_block L^2^
_cod_depositor_comments
;
The following automatic conversions were performed:

'_symmetry_cell_setting' value 'Monoclinic' changed to 'monoclinic'
according to /home/saulius/struct/CIF-dictionaries/cif_core.dic
dictionary named 'cif_core.dic' version 2.4.2 from 2011-04-26.

Automatic conversion script
Id: cif_fix_values 1891 2012-01-12 08:04:46Z andrius 
;
_cod_original_sg_symbol_H-M P2(1)/c
_cod_database_code 4509189

loop_
_symmetry_equiv_pos_as_xyz
'x, y, z'
'-x, y+1/2, -z+1/2'
'-x, -y, -z'
'x, -y-1/2, z-1/2'

loop_
_atom_site_label
_atom_site_type_symbol
_atom_site_fract_x
_atom_site_fract_y
_atom_site_fract_z
_atom_site_U_iso_or_equiv
_atom_site_adp_type
_atom_site_occupancy
_atom_site_symmetry_multiplicity
_atom_site_calc_flag
_atom_site_refinement_flags
N1 N 0.8828(3) 0.2113(4) 0.8770(4) 0.0530(11) Uani 1 1 d .
N2 N 0.3138(3) 0.0941(4) 0.0815(4) 0.0503(11) Uani 1 1 d .
O1 O 0.9140(3) 0.0716(5) 1.0983(4) 0.0891(15) Uani 1 1 d .
O2 O 1.0291(2) 0.1903(4) 1.1961(4) 0.0742(12) Uani 1 1 d .
O3 O 0.2471(2) 0.3941(4) 0.0919(4) 0.0779(12) Uani 1 1 d .
H3A H 0.2197 0.3974 0.1493 0.117 Uiso 1 1 calc R
O4 O 0.1109(4) 0.4255(7) 0.1996(6) 0.1104(19) Uani 1 1 d D
C1 C 0.9676(3) 0.1586(5) 1.1020(5) 0.0504(13) Uani 1 1 d .
C2 C 0.9636(4) 0.2362(6) 0.9766(5) 0.0730(18) Uani 1 1 d .
H2A H 0.9678 0.3294 0.9972 0.088 Uiso 1 1 calc R
H2B H 1.0136 0.2126 0.9420 0.088 Uiso 1 1 calc R
C3 C 0.8118(4) 0.2873(6) 0.8700(5) 0.0640(16) Uani 1 1 d .
H3 H 0.8158 0.3555 0.9305 0.077 Uiso 1 1 calc R
C4 C 0.7367(4) 0.2699(7) 0.7813(6) 0.0697(17) Uani 1 1 d .
H4 H 0.6896 0.3263 0.7796 0.084 Uiso 1 1 calc R
C5 C 0.7276(5) 0.1709(9) 0.6932(6) 0.081(2) Uani 1 1 d D
C6 C 0.7999(6) 0.0917(6) 0.7025(6) 0.086(2) Uani 1 1 d .
H6 H 0.7967 0.0218 0.6440 0.104 Uiso 1 1 calc R
C7 C 0.8743(4) 0.1128(5) 0.7934(5) 0.0581(14) Uani 1 1 d .
H7 H 0.9217 0.0563 0.7981 0.070 Uiso 1 1 calc R
C8 C 0.6366(7) 0.1789(10) 0.6037(10) 0.139(4) Uani 1 1 d DU
H8 H 0.5972 0.2381 0.6257 0.167 Uiso 1 1 calc R
C9 C 0.6099(6) 0.1110(10) 0.5009(10) 0.133(3) Uani 1 1 d DU
H9 H 0.6481 0.0458 0.4863 0.159 Uiso 1 1 calc R
C10 C 0.5282(4) 0.1220(8) 0.4043(6) 0.075(2) Uani 1 1 d D
C11 C 0.4569(4) 0.1990(6) 0.3945(5) 0.0672(16) Uani 1 1 d .
H11 H 0.4558 0.2574 0.4625 0.081 Uiso 1 1 calc R
C12 C 0.3869(4) 0.1940(5) 0.2888(5) 0.0543(14) Uani 1 1 d .
H12 H 0.3399 0.2513 0.2842 0.065 Uiso 1 1 calc R
C13 C 0.3837(3) 0.1040(5) 0.1858(5) 0.0465(12) Uani 1 1 d .
C14 C 0.4577(3) 0.0225(6) 0.1995(5) 0.0614(15) Uani 1 1 d .
H14 H 0.4590 -0.0399 0.1349 0.074 Uiso 1 1 calc R
C15 C 0.5278(4) 0.0334(7) 0.3063(6) 0.0697(17) Uani 1 1 d .
H15 H 0.5765 -0.0209 0.3124 0.084 Uiso 1 1 calc R
C16 C 0.2299(3) 0.1564(5) 0.0762(5) 0.0565(14) Uani 1 1 d .
H16A H 0.2234 0.1665 0.1655 0.068 Uiso 1 1 calc R
H16B H 0.1832 0.0985 0.0297 0.068 Uiso 1 1 calc R
C17 C 0.2181(4) 0.2881(6) 0.0102(6) 0.0621(15) Uani 1 1 d .
H17A H 0.2493 0.2879 -0.0593 0.075 Uiso 1 1 calc R
H17B H 0.1560 0.3004 -0.0311 0.075 Uiso 1 1 calc R
C18 C 0.3145(4) 0.0026(6) -0.0225(5) 0.0707(17) Uani 1 1 d .
H18A H 0.2593 0.0074 -0.0878 0.106 Uiso 1 1 calc R
H18B H 0.3228 -0.0849 0.0129 0.106 Uiso 1 1 calc R
H18C H 0.3618 0.0242 -0.0625 0.106 Uiso 1 1 calc R
H1 H 0.120(6) 0.346(4) 0.240(7) 0.14(4) Uiso 1 1 d D
H2 H 0.085(4) 0.476(5) 0.250(5) 0.12(3) Uiso 1 1 d D

loop_
_atom_site_aniso_label
_atom_site_aniso_U_11
_atom_site_aniso_U_22
_atom_site_aniso_U_33
_atom_site_aniso_U_23
_atom_site_aniso_U_13
_atom_site_aniso_U_12
N1 0.051(3) 0.059(3) 0.049(3) 0.007(2) 0.012(2) -0.007(2)
N2 0.043(2) 0.058(3) 0.046(2) -0.011(2) 0.0052(19) 0.007(2)
O1 0.097(3) 0.105(3) 0.051(2) 0.023(2) -0.008(2) -0.048(3)
O2 0.068(3) 0.090(3) 0.056(2) -0.004(2) -0.001(2) -0.003(2)
O3 0.076(3) 0.064(3) 0.100(3) 0.007(2) 0.032(2) -0.005(2)
O4 0.128(4) 0.113(4) 0.117(4) -0.054(4) 0.080(4) -0.039(4)
C1 0.048(3) 0.061(3) 0.038(3) -0.002(3) 0.003(2) 0.003(3)
C2 0.052(3) 0.101(5) 0.053(3) 0.014(3) -0.012(3) -0.023(3)
C3 0.084(5) 0.057(4) 0.057(4) 0.002(3) 0.029(3) 0.007(3)
C4 0.048(3) 0.111(5) 0.045(3) 0.019(4) 0.001(3) 0.014(3)
C5 0.070(4) 0.112(6) 0.048(4) 0.033(4) -0.013(3) -0.043(4)
C6 0.160(7) 0.050(4) 0.042(4) -0.003(3) 0.012(4) -0.032(5)
C7 0.077(4) 0.053(3) 0.045(3) 0.002(3) 0.016(3) 0.010(3)
C8 0.178(8) 0.131(7) 0.117(6) 0.052(5) 0.052(6) -0.068(6)
C9 0.163(7) 0.115(6) 0.126(6) 0.052(5) 0.046(6) -0.054(5)
C10 0.050(4) 0.106(5) 0.055(4) 0.037(4) -0.011(3) -0.024(4)
C11 0.073(4) 0.072(4) 0.048(3) 0.005(3) -0.002(3) -0.024(3)
C12 0.063(3) 0.053(3) 0.050(3) -0.001(3) 0.019(3) -0.007(3)
C13 0.043(3) 0.049(3) 0.046(3) 0.005(2) 0.008(2) -0.003(2)
C14 0.052(3) 0.066(4) 0.071(4) 0.011(3) 0.024(3) 0.003(3)
C15 0.044(3) 0.092(5) 0.069(4) 0.028(4) 0.007(3) 0.001(3)
C16 0.045(3) 0.070(4) 0.055(3) -0.001(3) 0.012(2) -0.008(3)
C17 0.070(4) 0.063(4) 0.059(3) 0.012(3) 0.026(3) 0.013(3)
C18 0.079(4) 0.071(4) 0.059(4) -0.018(3) 0.010(3) -0.001(3)

loop_
_atom_type_symbol
_atom_type_description
_atom_type_scat_dispersion_real
_atom_type_scat_dispersion_imag
_atom_type_scat_source
N N 0.0061 0.0033 'International Tables Vol C Tables 4.2.6.8 and 6.1.1.4'
O O 0.0106 0.0060 'International Tables Vol C Tables 4.2.6.8 and 6.1.1.4'
H H 0.0000 0.0000 'International Tables Vol C Tables 4.2.6.8 and 6.1.1.4'
C C 0.0033 0.0016 'International Tables Vol C Tables 4.2.6.8 and 6.1.1.4'

loop_
_geom_angle_atom_site_label_1
_geom_angle_atom_site_label_2
_geom_angle_atom_site_label_3
_geom_angle
C7 N1 C3 117.1(5)
C7 N1 C2 122.6(5)
C3 N1 C2 120.2(5)
C13 N2 C18 120.5(4)
C13 N2 C16 123.2(4)
C18 N2 C16 115.6(4)
O1 C1 O2 127.7(5)
O1 C1 C2 118.0(5)
O2 C1 C2 114.2(5)
N1 C2 C1 111.9(4)
C4 C3 N1 123.0(6)
C3 C4 C5 120.5(6)
C4 C5 C6 116.3(5)
C4 C5 C8 108.1(8)
C6 C5 C8 135.6(9)
C7 C6 C5 121.2(6)
N1 C7 C6 121.8(6)
C9 C8 C5 124.5(11)
C8 C9 C10 127.8(11)
C11 C10 C15 118.5(5)
C11 C10 C9 133.0(9)
C15 C10 C9 108.6(8)
C10 C11 C12 122.0(6)
C11 C12 C13 121.3(6)
N2 C13 C14 121.7(5)
N2 C13 C12 122.6(5)
C14 C13 C12 115.7(5)
C15 C14 C13 120.8(6)
C14 C15 C10 121.6(6)
N2 C16 C17 114.6(4)
O3 C17 C16 115.4(5)

loop_
_geom_bond_atom_site_label_1
_geom_bond_atom_site_label_2
_geom_bond_distance
N1 C7 1.313(7)
N1 C3 1.340(7)
N1 C2 1.448(6)
N2 C13 1.345(6)
N2 C18 1.433(6)
N2 C16 1.446(6)
O1 C1 1.211(6)
O2 C1 1.237(6)
O3 C17 1.379(6)
C1 C2 1.518(7)
C3 C4 1.317(8)
C4 C5 1.347(9)
C5 C6 1.372(10)
C5 C8 1.501(11)
C6 C7 1.326(9)
C8 C9 1.258(11)
C9 C10 1.425(10)
C10 C11 1.345(9)
C10 C15 1.363(9)
C11 C12 1.352(7)
C12 C13 1.404(7)
C13 C14 1.401(7)
C14 C15 1.362(8)
C16 C17 1.496(7)
